data_2010490
loop_
_publ_author_name
'Boughzala, Habib'
'Jouini, Tahar'

_publ_section_title
;
 KAlAs~2~O~7~
;
_journal_coden_ASTM ACSCEE
_journal_coeditor_code NA1114
_journal_issue 2
_journal_name_full
;
 Acta Crystallographica, Section C: Crystal Structure Communications
;
_journal_page_first 179
_journal_page_last 181
_journal_paper_doi 10.1107/S0108270194010395
_journal_volume 51
_journal_year 1995
_chemical_formula_moiety 'K Al As2 O7'
_chemical_formula_structural 'K Al (As2 O7)'
_chemical_formula_sum 'Al As2 K O7'
_chemical_formula_weight 327.92
_chemical_name_systematic 'aluminium potassium diarsenate'
_space_group_crystal_system triclinic
_space_group_IT_number 2
_space_group_name_Hall '-P 1'
_space_group_name_H-M_alt 'P -1'
_atom_sites_solution_primary heavy
_audit_creation_method SHELXL
_cell_angle_alpha 96.600(8)
_cell_angle_beta 104.517(8)
_cell_angle_gamma 102.864(7)
_cell_formula_units_Z 2
_cell_length_a 6.192(4)
_cell_length_b 6.297(3)
_cell_length_c 8.1060(10)
_cell_measurement_reflns_used 25
_cell_measurement_temperature 293(2)
_cell_measurement_theta_max 16
_cell_measurement_theta_min 14
_cell_volume 293.4(2)
_computing_cell_refinement 'CAD4 Software (Enraf-Nonius, 1989)'
_computing_data_collection 'CAD4 Software (Enraf-Nonius, 1989)'
_computing_data_reduction 'MOLEN (Fair, 1990)'
_computing_structure_refinement 'SHELXL93 (Sheldrick, 1993)'
_computing_structure_solution 'SHELXS86 (Sheldrick, 1990)'
_diffrn_ambient_temperature 293(2)
_diffrn_measurement_device 'Enraf-Nonius CAD-4'
_diffrn_measurement_method \w/2\q
_diffrn_radiation_monochromator graphite
_diffrn_radiation_source 'fine-focus sealed tube'
_diffrn_radiation_type MoK\a
_diffrn_radiation_wavelength 0.71069
_diffrn_reflns_av_R_equivalents 0.0094
_diffrn_reflns_av_sigmaI/netI 0.0554
_diffrn_reflns_limit_h_max 7
_diffrn_reflns_limit_h_min -7
_diffrn_reflns_limit_k_max 7
_diffrn_reflns_limit_k_min -7
_diffrn_reflns_limit_l_max 9
_diffrn_reflns_limit_l_min 0
_diffrn_reflns_number 1057
_diffrn_reflns_theta_max 24.93
_diffrn_reflns_theta_min 3.37
_diffrn_standards_decay_% 0.66
_diffrn_standards_interval_time 120
_diffrn_standards_number 2
_exptl_absorpt_coefficient_mu 12.234
_exptl_absorpt_correction_T_max 1.0000
_exptl_absorpt_correction_T_min 0.9986
_exptl_absorpt_correction_type sphere
_exptl_crystal_colour colourless
_exptl_crystal_density_diffrn 3.712
_exptl_crystal_description tablets
_exptl_crystal_F_000 308
_exptl_crystal_size_max 0.08
_exptl_crystal_size_mid 0.07
_exptl_crystal_size_min 0.006
_exptl_special_details
;
Background counts by usual scan on each side of the reflection
;
_geom_special_details
;
 All esds (except the esd in the dihedral angle between two l.s. planes)
 are estimated using the full covariance matrix.  The cell esds are taken
 into account individually in the estimation of esds in distances, angles
 and torsion angles; correlations between esds in cell parameters are only
 used when they are defined by crystal symmetry.  An approximate (isotropic)
 treatment of cell esds is used for estimating esds involving l.s. planes.
;
_refine_diff_density_max 1.570
_refine_diff_density_min -1.871
_refine_ls_extinction_coef 0.019(3)
_refine_ls_extinction_expression 'F~c~^*^ = kF~c~[1+0.001xF~c~^2^\l^3^/sin(2\q)]^-1/4^'
_refine_ls_extinction_method SHELXL93
_refine_ls_goodness_of_fit_all 0.537
_refine_ls_goodness_of_fit_obs 0.555
_refine_ls_matrix_type full
_refine_ls_number_parameters 104
_refine_ls_number_reflns 983
_refine_ls_number_restraints 0
_refine_ls_restrained_S_all 0.537
_refine_ls_restrained_S_obs 0.555
_refine_ls_R_factor_all 0.0353
_refine_ls_R_factor_obs 0.0331
_refine_ls_shift/esd_max 0.000
_refine_ls_shift/esd_mean 0.000
_refine_ls_structure_factor_coef Fsqd
_refine_ls_weighting_details
;
w = 1/[\s^2^(F~o~^2^) + (0.1264P)^2^ + 4.1692P] where
P = (F~o~^2^ + 2F~c~^2^)/3
;
_refine_ls_weighting_scheme calc
_refine_ls_wR_factor_all 0.0902
_refine_ls_wR_factor_obs 0.0879
_refine_special_details
;
 Refinement on F~2~ for ALL reflections except for 0 with very negative F~2~
 or flagged by the user for potential systematic errors.  Weighted R-factors
 wR and all goodnesses of fit S are based on F~2~, conventional R-factors R
 are based on F, with F set to zero for negative F~2~. The observed criterion
 of F~2~ > 2sigma(F~2~) is used only for calculating _R_factor_obs etc. and is
 not relevant to the choice of reflections for refinement.  R-factors based
 on F~2~ are statistically about twice as large as those based on F, and R-
 factors based on ALL data will be even larger.
;
_reflns_number_observed 883
_reflns_number_total 983
_reflns_observed_criterion >2\s(I)
_cod_duplicate_entry 2003216
_cod_depositor_comments
;
 Added additional information after consulting the supplementary material
 of the original publication. Marked entry as a duplicate of entry 2003216.

 Antanas Vaitkus,
 2020-03-18
;
_cod_database_code 2010490

loop_
_symmetry_equiv_pos_as_xyz
'x, y, z'
'-x, -y, -z'

loop_
_atom_site_aniso_label
_atom_site_aniso_U_11
_atom_site_aniso_U_22
_atom_site_aniso_U_33
_atom_site_aniso_U_12
_atom_site_aniso_U_13
_atom_site_aniso_U_23
As1 0.0042(4) 0.0099(4) 0.0082(4) 0.0038(2) 0.0026(2) 0.0030(2)
As2 0.0029(4) 0.0110(4) 0.0091(4) 0.0039(2) 0.0031(2) 0.0026(2)
K1 0.0316(13) 0.0190(12) 0.045(2) 0.0080(10) -0.0220(11) 0.0016(10)
K2 0.0273(14) 0.044(2) 0.058(2) -0.0036(12) 0.0236(13) -0.0218(14)
Al1 0.0001(7) 0.0079(8) 0.0052(8) 0.0033(6) 0.0013(6) 0.0017(6)
O1 0.015(2) 0.012(2) 0.017(2) 0.007(2) 0.007(2) 0.005(2)
O2 0.008(2) 0.019(2) 0.010(2) 0.004(2) 0.003(2) 0.004(2)
O3 0.007(2) 0.011(2) 0.015(2) 0.006(2) 0.000(2) 0.003(2)
O4 0.004(2) 0.016(2) 0.015(2) 0.004(2) 0.003(2) 0.008(2)
O5 0.009(2) 0.018(2) 0.011(2) 0.008(2) 0.003(2) 0.002(2)
O6 0.008(2) 0.012(2) 0.017(2) 0.006(2) 0.007(2) 0.005(2)
O7 0.006(2) 0.014(2) 0.010(2) 0.004(2) 0.003(2) 0.000(2)

loop_
_atom_site_label
_atom_site_type_symbol
_atom_site_fract_x
_atom_site_fract_y
_atom_site_fract_z
_atom_site_U_iso_or_equiv
_atom_site_thermal_displace_type
_atom_site_calc_flag
_atom_site_refinement_flags
_atom_site_occupancy
_atom_site_disorder_group
As1 As 0.48649(9) 0.24567(9) 0.33563(7) 0.0069(3) Uani d . 1 .
As2 As 0.82650(9) 0.53194(9) 0.18966(7) 0.0070(3) Uani d . 1 .
K1 K 0 0 0. 0.0382(7) Uani d S 1 .
K2 K 0 0 0.5000 0.0460(8) Uani d S 1 .
Al1 Al 0.3752(3) 0.6911(3) 0.2262(2) 0.0039(4) Uani d . 1 .
O1 O 0.4218(7) -0.0059(7) 0.2210(6) 0.0132(9) Uani d . 1 .
O2 O 0.4569(7) 0.2484(7) 0.5329(5) 0.0121(9) Uani d . 1 .
O3 O 0.3179(7) 0.3807(7) 0.2200(5) 0.0112(9) Uani d . 1 .
O4 O 0.7743(7) 0.3726(7) 0.3477(5) 0.0112(9) Uani d . 1 .
O5 O 0.7847(7) 0.3495(7) 0.0129(5) 0.0120(9) Uani d . 1 .
O6 O 0.6607(7) 0.7086(7) 0.1776(6) 0.0109(9) Uani d . 1 .
O7 O 1.0944(7) 0.6892(7) 0.2787(5) 0.0096(9) Uani d . 1 .

loop_
_atom_type_symbol
_atom_type_description
_atom_type_scat_dispersion_real
_atom_type_scat_dispersion_imag
_atom_type_scat_source
K K 0.2009 0.2494 'International Tables Vol C Tables 4.2.6.8 and 6.1.1.4'
Al Al 0.0645 0.0514 'International Tables Vol C Tables 4.2.6.8 and 6.1.1.4'
As As 0.0499 2.0058 'International Tables Vol C Tables 4.2.6.8 and 6.1.1.4'
O O 0.0106 0.0060 'International Tables Vol C Tables 4.2.6.8 and 6.1.1.4'

loop_
_geom_angle_atom_site_label_1
_geom_angle_atom_site_label_2
_geom_angle_atom_site_label_3
_geom_angle_site_symmetry_1
_geom_angle_site_symmetry_3
_geom_angle
_geom_angle_publ_flag
O1 As1 O2 . . 113.6(2) yes
O1 As1 O3 . . 106.2(2) yes
O2 As1 O3 . . 112.0(2) yes
O1 As1 O4 . . 106.9(2) yes
O2 As1 O4 . . 109.9(2) yes
O3 As1 O4 . . 108.0(2) yes
O1 As1 K1 . . 53.66(15) no
O2 As1 K1 . . 116.27(15) no
O3 As1 K1 . . 55.04(15) no
O4 As1 K1 . . 133.85(14) no
O1 As1 K2 . . 83.15(15) no
O2 As1 K2 . . 47.15(14) no
O3 As1 K2 . . 88.7(2) no
O4 As1 K2 . . 156.49(14) no
K1 As1 K2 . . 69.29(3) no
O1 As1 K2 . 1_655 72.85(15) no
O2 As1 K2 . 1_655 85.35(15) no
O3 As1 K2 . 1_655 160.41(15) no
O4 As1 K2 . 1_655 55.50(14) no
K1 As1 K2 . 1_655 126.43(3) no
K2 As1 K2 . 1_655 110.30(4) no
O5 As2 O7 . . 116.3(2) yes
O5 As2 O6 . . 117.5(2) yes
O7 As2 O6 . . 104.9(2) yes
O5 As2 O4 . . 105.3(2) yes
O7 As2 O4 . . 103.8(2) yes
O6 As2 O4 . . 108.0(2) yes
O5 As2 K2 . 1_665 164.4(2) no
O7 As2 K2 . 1_665 52.98(14) no
O6 As2 K2 . 1_665 61.51(15) no
O4 As2 K2 . 1_665 89.19(14) no
O5 As2 K1 . 1_665 94.4(2) no
O7 As2 K1 . 1_665 63.44(14) no
O6 As2 K1 . 1_665 64.10(15) no
O4 As2 K1 . 1_665 160.11(14) no
K2 As2 K1 1_665 1_665 70.97(3) no
O1 K1 O1 . 2 180.0 no
O1 K1 O3 . 2 123.49(12) no
O1 K1 O3 2 2 56.51(12) no
O1 K1 O3 . . 56.52(12) no
O1 K1 O3 2 . 123.48(12) no
O3 K1 O3 2 . 180.0 no
O1 K1 O5 . 2_655 54.22(13) no
O1 K1 O5 2 2_655 125.78(13) no
O3 K1 O5 2 2_655 70.55(12) no
O3 K1 O5 . 2_655 109.45(12) no
O1 K1 O5 . 1_455 125.78(13) no
O1 K1 O5 2 1_455 54.22(13) no
O3 K1 O5 2 1_455 109.45(12) no
O3 K1 O5 . 1_455 70.55(12) no
O5 K1 O5 2_655 1_455 180.0 no
O1 K1 O7 . 1_445 51.97(11) no
O1 K1 O7 2 1_445 128.03(11) no
O3 K1 O7 2 1_445 86.40(11) no
O3 K1 O7 . 1_445 93.60(11) no
O5 K1 O7 2_655 1_445 52.03(11) no
O5 K1 O7 1_455 1_445 127.97(11) no
O1 K1 O7 . 2_665 128.03(11) no
O1 K1 O7 2 2_665 51.97(11) no
O3 K1 O7 2 2_665 93.60(11) no
O3 K1 O7 . 2_665 86.40(11) no
O5 K1 O7 2_655 2_665 127.97(11) no
O5 K1 O7 1_455 2_665 52.03(11) no
O7 K1 O7 1_445 2_665 180.0 no
O1 K1 O6 . 1_445 99.08(12) no
O1 K1 O6 2 1_445 80.92(12) no
O3 K1 O6 2 1_445 64.89(11) no
O3 K1 O6 . 1_445 115.11(11) no
O5 K1 O6 2_655 1_445 87.42(12) no
O5 K1 O6 1_455 1_445 92.58(12) no
O7 K1 O6 1_445 1_445 48.81(11) no
O7 K1 O6 2_665 1_445 131.19(11) no
O1 K1 O6 . 2_665 80.92(12) no
O1 K1 O6 2 2_665 99.08(12) no
O3 K1 O6 2 2_665 115.11(11) no
O3 K1 O6 . 2_665 64.89(11) no
O5 K1 O6 2_655 2_665 92.58(12) no
O5 K1 O6 1_455 2_665 87.42(12) no
O7 K1 O6 1_445 2_665 131.19(11) no
O7 K1 O6 2_665 2_665 48.81(11) no
O6 K1 O6 1_445 2_665 180.0 no
O1 K1 As1 . 2 151.45(9) no
O1 K1 As1 2 2 28.55(9) no
O3 K1 As1 2 2 28.97(8) no
O3 K1 As1 . 2 151.03(8) no
O5 K1 As1 2_655 2 97.26(9) no
O5 K1 As1 1_455 2 82.74(9) no
O7 K1 As1 1_445 2 112.07(8) no
O7 K1 As1 2_665 2 67.93(8) no
O6 K1 As1 1_445 2 76.10(8) no
O6 K1 As1 2_665 2 103.90(8) no
O1 K1 As1 . . 28.55(9) no
O1 K1 As1 2 . 151.45(9) no
O3 K1 As1 2 . 151.03(8) no
O3 K1 As1 . . 28.97(8) no
O5 K1 As1 2_655 . 82.74(9) no
O5 K1 As1 1_455 . 97.26(9) no
O7 K1 As1 1_445 . 67.93(8) no
O7 K1 As1 2_665 . 112.07(8) no
O6 K1 As1 1_445 . 103.90(8) no
O6 K1 As1 2_665 . 76.10(8) no
As1 K1 As1 2 . 180.0 no
O7 K2 O7 1_445 2_666 180.0 no
O7 K2 O2 1_445 2_556 95.56(12) no
O7 K2 O2 2_666 2_556 84.44(12) no
O7 K2 O2 1_445 . 84.44(12) no
O7 K2 O2 2_666 . 95.56(12) no
O2 K2 O2 2_556 . 180.0 no
O7 K2 O6 1_445 1_445 54.27(12) no
O7 K2 O6 2_666 1_445 125.73(12) no
O2 K2 O6 2_556 1_445 53.33(12) no
O2 K2 O6 . 1_445 126.67(12) no
O7 K2 O6 1_445 2_666 125.73(12) no
O7 K2 O6 2_666 2_666 54.27(12) no
O2 K2 O6 2_556 2_666 126.67(12) no
O2 K2 O6 . 2_666 53.33(12) no
O6 K2 O6 1_445 2_666 180.0 no
O7 K2 O4 1_445 2_656 60.50(11) no
O7 K2 O4 2_666 2_656 119.50(11) no
O2 K2 O4 2_556 2_656 93.06(12) no
O2 K2 O4 . 2_656 86.94(12) no
O6 K2 O4 1_445 2_656 97.54(11) no
O6 K2 O4 2_666 2_656 82.46(11) no
O7 K2 O4 1_445 1_455 119.50(11) no
O7 K2 O4 2_666 1_455 60.50(11) no
O2 K2 O4 2_556 1_455 86.94(12) no
O2 K2 O4 . 1_455 93.06(12) no
O6 K2 O4 1_445 1_455 82.46(11) no
O6 K2 O4 2_666 1_455 97.54(11) no
O4 K2 O4 2_656 1_455 180.0 no
O7 K2 As2 1_445 1_445 28.71(9) no
O7 K2 As2 2_666 1_445 151.29(9) no
O2 K2 As2 2_556 1_445 67.69(9) no
O2 K2 As2 . 1_445 112.31(9) no
O6 K2 As2 1_445 1_445 29.20(8) no
O6 K2 As2 2_666 1_445 150.80(8) no
O4 K2 As2 2_656 1_445 70.70(8) no
O4 K2 As2 1_455 1_445 109.30(8) no
O7 K2 As2 1_445 2_666 151.29(9) no
O7 K2 As2 2_666 2_666 28.71(9) no
O2 K2 As2 2_556 2_666 112.31(9) no
O2 K2 As2 . 2_666 67.69(9) no
O6 K2 As2 1_445 2_666 150.80(8) no
O6 K2 As2 2_666 2_666 29.20(8) no
O4 K2 As2 2_656 2_666 109.30(8) no
O4 K2 As2 1_455 2_666 70.70(8) no
As2 K2 As2 1_445 2_666 180.0 no
O7 K2 As1 1_445 . 68.10(9) no
O7 K2 As1 2_666 . 111.90(9) no
O2 K2 As1 2_556 . 154.77(8) no
O2 K2 As1 . . 25.23(8) no
O6 K2 As1 1_445 . 101.82(8) no
O6 K2 As1 2_666 . 78.18(9) no
O4 K2 As1 2_656 . 94.93(8) no
O4 K2 As1 1_455 . 85.07(8) no
As2 K2 As1 1_445 . 92.54(2) no
As2 K2 As1 2_666 . 87.46(2) no
O7 K2 As1 1_445 2_556 111.90(9) no
O7 K2 As1 2_666 2_556 68.10(9) no
O2 K2 As1 2_556 2_556 25.23(8) no
O2 K2 As1 . 2_556 154.77(8) no
O6 K2 As1 1_445 2_556 78.18(8) no
O6 K2 As1 2_666 2_556 101.82(9) no
O4 K2 As1 2_656 2_556 85.07(8) no
O4 K2 As1 1_455 2_556 94.93(8) no
As2 K2 As1 1_445 2_556 87.46(2) no
As2 K2 As1 2_666 2_556 92.54(2) no
As1 K2 As1 . 2_556 180.0 no
O1 Al1 O6 1_565 . 88.2(2) yes
O1 Al1 O7 1_565 1_455 89.1(2) yes
O6 Al1 O7 . 1_455 177.1(2) yes
O1 Al1 O3 1_565 . 177.1(2) yes
O6 Al1 O3 . . 92.3(2) yes
O7 Al1 O3 1_455 . 90.4(2) yes
O1 Al1 O5 1_565 2_665 85.2(2) yes
O6 Al1 O5 . 2_665 91.9(2) yes
O7 Al1 O5 1_455 2_665 88.9(2) yes
O3 Al1 O5 . 2_665 92.0(2) yes
O1 Al1 O2 1_565 2_666 91.3(2) yes
O6 Al1 O2 . 2_666 87.4(2) yes
O7 Al1 O2 1_455 2_666 91.7(2) yes
O3 Al1 O2 . 2_666 91.6(2) yes
O5 Al1 O2 2_665 2_666 176.4(2) yes
O1 Al1 K1 1_565 1_565 48.67(14) no
O6 Al1 K1 . 1_565 117.63(15) no
O7 Al1 K1 1_455 1_565 60.98(13) no
O3 Al1 K1 . 1_565 128.85(14) no
O5 Al1 K1 2_665 1_565 49.96(13) no
O2 Al1 K1 2_666 1_565 127.53(15) no
O1 Al1 K2 1_565 1_665 70.95(14) no
O6 Al1 K2 . 1_665 49.26(14) no
O7 Al1 K2 1_455 1_665 128.71(14) no
O3 Al1 K2 . 1_665 111.44(14) no
O5 Al1 K2 2_665 1_665 133.29(15) no
O2 Al1 K2 2_666 1_665 44.37(13) no
K1 Al1 K2 1_565 1_665 119.57(5) no
As1 O1 Al1 . 1_545 146.2(3) no
As1 O1 K1 . . 97.8(2) no
Al1 O1 K1 1_545 . 101.0(2) no
As1 O2 Al1 . 2_666 143.6(3) no
As1 O2 K2 . . 107.6(2) no
Al1 O2 K2 2_666 . 107.5(2) no
As1 O3 Al1 . . 127.6(2) yes
As1 O3 K1 . . 96.0(2) no
Al1 O3 K1 . . 135.6(2) no
As1 O4 As2 . . 118.3(2) yes
As1 O4 K2 . 1_655 97.6(2) no
As2 O4 K2 . 1_655 131.8(2) no
As2 O5 Al1 . 2_665 136.4(2) no
As2 O5 K1 . 1_655 124.5(2) no
Al1 O5 K1 2_665 1_655 99.0(2) no
As2 O6 Al1 . . 131.2(3) yes
As2 O6 K2 . 1_665 89.3(2) no
Al1 O6 K2 . 1_665 102.3(2) no
As2 O6 K1 . 1_665 88.0(2) no
Al1 O6 K1 . 1_665 140.3(2) no
K2 O6 K1 1_665 1_665 81.42(10) no
As2 O7 Al1 . 1_655 132.3(2) no
As2 O7 K2 . 1_665 98.3(2) no
Al1 O7 K2 1_655 1_665 128.8(2) no
As2 O7 K1 . 1_665 88.8(2) no
Al1 O7 K1 1_655 1_665 87.8(2) no
K2 O7 K1 1_665 1_665 85.66(11) no

loop_
_geom_bond_atom_site_label_1
_geom_bond_atom_site_label_2
_geom_bond_site_symmetry_2
_geom_bond_distance
_geom_bond_publ_flag
As1 O1 . 1.651(4) yes
As1 O2 . 1.653(4) yes
As1 O3 . 1.667(4) yes
As1 O4 . 1.756(4) yes
As1 K1 . 3.4232(13) no
As1 K2 . 3.695(2) no
As1 K2 1_655 3.850(2) no
As2 O5 . 1.656(4) yes
As2 O7 . 1.661(4) yes
As2 O6 . 1.669(4) yes
As2 O4 . 1.764(4) yes
As2 K2 1_665 3.4206(12) no
As2 K1 1_665 3.5588(13) no
K1 O1 . 2.783(4) yes
K1 O1 2 2.783(4) yes
K1 O3 2 2.821(4) yes
K1 O3 . 2.821(4) yes
K1 O5 2_655 2.820(4) yes
K1 O5 1_455 2.820(4) yes
K1 O7 1_445 3.184(4) yes
K1 O7 2_665 3.184(4) yes
K1 O6 1_445 3.203(4) yes
K1 O6 2_665 3.203(4) yes
K1 As1 2 3.4232(13) no
K2 O7 1_445 2.760(4) yes
K2 O7 2_666 2.760(4) yes
K2 O2 2_556 2.842(4) yes
K2 O2 . 2.842(4) yes
K2 O6 1_445 3.007(4) yes
K2 O6 2_666 3.007(4) yes
K2 O4 2_656 3.201(4) yes
K2 O4 1_455 3.201(4) yes
K2 As2 1_445 3.4206(12) no
K2 As2 2_666 3.4206(12) no
K2 As1 2_556 3.695(2) no
Al1 O1 1_565 1.872(5) yes
Al1 O6 . 1.888(5) yes
Al1 O7 1_455 1.889(4) yes
Al1 O3 . 1.900(4) yes
Al1 O5 2_665 1.901(4) yes
Al1 O2 2_666 1.917(4) yes
Al1 K1 1_565 3.638(2) no
Al1 K2 1_665 3.877(2) no
O1 Al1 1_545 1.872(5) no
O2 Al1 2_666 1.917(4) no
O4 K2 1_655 3.201(4) no
O5 Al1 2_665 1.901(4) no
O5 K1 1_655 2.820(4) no
O6 K2 1_665 3.007(4) no
O6 K1 1_665 3.203(4) no
O7 Al1 1_655 1.889(4) no
O7 K2 1_665 2.760(4) no
O7 K1 1_665 3.184(4) no
